data_2239702
loop_
_publ_author_name
'Abo-Amer, Anwar'
'Al-Refai, Mahmoud'
'Puddephatt, Richard J.'
'Ali, Basem F.'

_publ_section_title
;
 3-Bromo-<i>N</i>-(3,5-di-<i>tert</i>-butylphenyl)propanamide
;
_journal_issue 7
_journal_name_full 'Acta Crystallographica Section E'
_journal_page_first o770
_journal_paper_doi 10.1107/S1600536814012094
_journal_volume 70
_journal_year 2014
_chemical_formula_iupac 'C17 H26 Br N O'
_chemical_formula_moiety 'C17 H26 Br N O'
_chemical_formula_sum 'C17 H26 Br N O'
_chemical_formula_weight 340.30
_chemical_name_systematic
;
3-Bromo-<i>N</i>-(3,5-di-<i>tert</i>-butylphenyl)propanamide
;
_space_group_crystal_system monoclinic
_space_group_IT_number 14
_space_group_name_Hall '-P 2ybc'
_space_group_name_H-M_alt 'P 1 21/c 1'
_symmetry_space_group_name_Hall '-P 2ybc'
_symmetry_space_group_name_H-M 'P 1 21/c 1'
_atom_sites_solution_hydrogens geom
_audit_creation_method SHELXL-2013
_cell_angle_alpha 90
_cell_angle_beta 97.436(4)
_cell_angle_gamma 90
_cell_formula_units_Z 4
_cell_length_a 15.666(2)
_cell_length_b 11.4885(16)
_cell_length_c 9.7829(14)
_cell_measurement_reflns_used 5619
_cell_measurement_temperature 150(2)
_cell_measurement_theta_max 26.00
_cell_measurement_theta_min 2.20
_cell_volume 1745.9(4)
_computing_cell_refinement 'SAINT (Bruker, 2013)'
_computing_data_collection 'APEX2 (Bruker, 2013)'
_computing_data_reduction 'SAINT (Bruker, 2013)'
_computing_molecular_graphics 'CrystalMaker (CrystalMaker, 2014)'
_computing_publication_material 'SHELXTL (Sheldrick, 2008)'
_computing_structure_refinement 'SHELXL2013 (Sheldrick, 2008)'
_computing_structure_solution 'SIR92 (Altomare <i>et al.</i>, 1994)'
_diffrn_ambient_temperature 150(2)
_diffrn_measured_fraction_theta_full 0.999
_diffrn_measured_fraction_theta_max 0.990
_diffrn_measurement_device_type 'Bruker APEXII CCD'
_diffrn_measurement_method '\f and \w scans'
_diffrn_radiation_type MoK\a
_diffrn_radiation_wavelength 0.71073
_diffrn_reflns_av_R_equivalents 0.0548
_diffrn_reflns_limit_h_max 19
_diffrn_reflns_limit_h_min -20
_diffrn_reflns_limit_k_max 14
_diffrn_reflns_limit_k_min -14
_diffrn_reflns_limit_l_max 12
_diffrn_reflns_limit_l_min -8
_diffrn_reflns_number 21557
_diffrn_reflns_theta_full 25.242
_diffrn_reflns_theta_max 27.557
_diffrn_reflns_theta_min 2.205
_exptl_absorpt_coefficient_mu 2.351
_exptl_absorpt_correction_T_max 0.7887
_exptl_absorpt_correction_T_min 0.4546
_exptl_absorpt_correction_type multi-scan
_exptl_absorpt_process_details '(SADABS; Bruker, 2013)'
_exptl_crystal_colour colourless
_exptl_crystal_density_diffrn 1.295
_exptl_crystal_description needle
_exptl_crystal_F_000 712
_exptl_crystal_size_max 0.398
_exptl_crystal_size_mid 0.200
_exptl_crystal_size_min 0.106
_refine_diff_density_max 1.075
_refine_diff_density_min -0.645
_refine_ls_extinction_method none
_refine_ls_goodness_of_fit_ref 1.039
_refine_ls_hydrogen_treatment constr
_refine_ls_matrix_type full
_refine_ls_number_parameters 187
_refine_ls_number_reflns 4005
_refine_ls_number_restraints 0
_refine_ls_restrained_S_all 1.039
_refine_ls_R_factor_all 0.0874
_refine_ls_R_factor_gt 0.0503
_refine_ls_shift/su_max 0.000
_refine_ls_shift/su_mean 0.000
_refine_ls_structure_factor_coef Fsqd
_refine_ls_weighting_details 'w=1/[\s^2^(Fo^2^)+(0.0743P)^2^+1.5001P] where P=(Fo^2^+2Fc^2^)/3'
_refine_ls_weighting_scheme calc
_refine_ls_wR_factor_gt 0.1256
_refine_ls_wR_factor_ref 0.1450
_reflns_number_gt 2738
_reflns_number_total 4005
_reflns_threshold_expression I>2\s(I)
_cod_data_source_file nk2223sup1.cif
_cod_data_source_block I
_cod_database_code 2239702
_cod_database_fobs_code 2239702
_shelx_space_group_comment
;
The symmetry employed for this shelxl refinement is uniquely defined
by the following loop, which should always be used as a source of
symmetry information in preference to the above space-group names.
They are only intended as comments.
;
_shelx_estimated_absorpt_t_min 0.455
_shelx_estimated_absorpt_t_max 0.789
_shelxl_version_number .2013

loop_
_space_group_symop_operation_xyz
'x, y, z'
'-x, y+1/2, -z+1/2'
'-x, -y, -z'
'x, -y-1/2, z-1/2'

loop_
_atom_site_type_symbol
_atom_site_label
_atom_site_fract_x
_atom_site_fract_y
_atom_site_fract_z
_atom_site_U_iso_or_equiv
_atom_site_adp_type
_atom_site_calc_flag
_atom_site_occupancy
Br Br1 0.58935(3) 0.54272(3) 0.85526(5) 0.04516(17) Uani d 1
N N1 0.61402(17) 0.2102(2) 0.8672(2) 0.0205(6) Uani d 1
H H1C 0.5990 0.2131 0.9508 0.025 Uiso calc 1
O O1 0.57853(15) 0.2805(2) 0.6495(2) 0.0292(6) Uani d 1
C C1 0.4854(2) 0.4604(3) 0.7774(4) 0.0303(8) Uani d 1
H H1A 0.4344 0.4974 0.8092 0.036 Uiso calc 1
H H1B 0.4790 0.4653 0.6756 0.036 Uiso calc 1
C C2 0.4901(2) 0.3353(3) 0.8208(3) 0.0234(7) Uani d 1
H H2A 0.4358 0.2957 0.7840 0.028 Uiso calc 1
H H2B 0.4961 0.3308 0.9227 0.028 Uiso calc 1
C C3 0.56518(19) 0.2730(3) 0.7699(3) 0.0201(6) Uani d 1
C C4 0.68642(19) 0.1401(3) 0.8510(3) 0.0201(6) Uani d 1
C C5 0.74057(19) 0.1639(3) 0.7525(3) 0.0219(7) Uani d 1
H H5 0.7282 0.2270 0.6904 0.026 Uiso calc 1
C C6 0.81286(19) 0.0950(3) 0.7452(3) 0.0226(7) Uani d 1
C C7 0.8718(2) 0.1217(3) 0.6355(3) 0.0267(7) Uani d 1
C C8 0.8922(3) 0.2519(4) 0.6334(5) 0.0476(11) Uani d 1
H H8A 0.9299 0.2674 0.5631 0.071 Uiso calc 1
H H8B 0.9211 0.2757 0.7240 0.071 Uiso calc 1
H H8C 0.8386 0.2959 0.6118 0.071 Uiso calc 1
C C9 0.8285(2) 0.0018(3) 0.8365(3) 0.0240(7) Uani d 1
H H9 0.8774 -0.0460 0.8308 0.029 Uiso calc 1
C C10 0.7749(2) -0.0236(3) 0.9359(3) 0.0222(7) Uani d 1
C C11 0.7922(2) -0.1243(3) 1.0380(3) 0.0263(7) Uani d 1
C C12 0.7155(3) -0.2089(4) 1.0182(5) 0.0467(10) Uani d 1
H H12A 0.6632 -0.1682 1.0367 0.070 Uiso calc 1
H H12B 0.7267 -0.2745 1.0820 0.070 Uiso calc 1
H H12C 0.7077 -0.2378 0.9232 0.070 Uiso calc 1
C C13 0.8033(3) -0.0751(3) 1.1850(4) 0.0364(9) Uani d 1
H H13A 0.8532 -0.0231 1.1975 0.055 Uiso calc 1
H H13B 0.8122 -0.1393 1.2514 0.055 Uiso calc 1
H H13C 0.7515 -0.0316 1.2001 0.055 Uiso calc 1
C C14 0.8740(2) -0.1920(3) 1.0187(4) 0.0355(9) Uani d 1
H H14A 0.8691 -0.2226 0.9245 0.053 Uiso calc 1
H H14B 0.8813 -0.2567 1.0844 0.053 Uiso calc 1
H H14C 0.9238 -0.1400 1.0349 0.053 Uiso calc 1
C C15 0.7037(2) 0.0485(3) 0.9422(3) 0.0218(6) Uani d 1
H H15 0.6666 0.0344 1.0100 0.026 Uiso calc 1
C C16 0.8254(2) 0.0852(4) 0.4948(4) 0.0385(9) Uani d 1
H H16A 0.7720 0.1299 0.4744 0.058 Uiso calc 1
H H16B 0.8119 0.0020 0.4961 0.058 Uiso calc 1
H H16C 0.8626 0.1004 0.4236 0.058 Uiso calc 1
C C17 0.9571(2) 0.0552(4) 0.6613(4) 0.0412(10) Uani d 1
H H17A 0.9459 -0.0285 0.6509 0.062 Uiso calc 1
H H17B 0.9849 0.0712 0.7549 0.062 Uiso calc 1
H H17C 0.9949 0.0802 0.5945 0.062 Uiso calc 1

loop_
_atom_site_aniso_label
_atom_site_aniso_U_11
_atom_site_aniso_U_22
_atom_site_aniso_U_33
_atom_site_aniso_U_12
_atom_site_aniso_U_13
_atom_site_aniso_U_23
Br1 0.0416(3) 0.0352(2) 0.0631(3) -0.00389(17) 0.0234(2) -0.00846(19)
N1 0.0228(13) 0.0298(15) 0.0107(12) 0.0051(11) 0.0087(10) -0.0011(10)
O1 0.0302(13) 0.0479(15) 0.0109(10) 0.0089(11) 0.0083(9) 0.0029(10)
C1 0.0244(17) 0.038(2) 0.0295(18) 0.0105(15) 0.0071(14) 0.0062(15)
C2 0.0170(15) 0.0324(18) 0.0221(16) 0.0020(13) 0.0082(12) -0.0002(13)
C3 0.0179(15) 0.0277(17) 0.0157(15) -0.0025(12) 0.0057(12) -0.0035(12)
C4 0.0169(15) 0.0278(17) 0.0164(14) -0.0003(12) 0.0055(12) -0.0042(13)
C5 0.0202(16) 0.0322(17) 0.0142(14) 0.0000(13) 0.0059(12) 0.0012(13)
C6 0.0182(15) 0.0329(18) 0.0175(15) -0.0009(13) 0.0053(12) -0.0063(13)
C7 0.0209(16) 0.039(2) 0.0216(16) 0.0031(14) 0.0092(13) -0.0050(14)
C8 0.044(3) 0.047(3) 0.059(3) -0.0080(19) 0.034(2) -0.004(2)
C9 0.0204(16) 0.0315(16) 0.0205(16) 0.0034(13) 0.0040(13) -0.0070(14)
C10 0.0228(16) 0.0280(18) 0.0158(15) -0.0019(13) 0.0027(12) -0.0049(13)
C11 0.0258(17) 0.0294(18) 0.0236(16) 0.0040(14) 0.0021(13) 0.0014(14)
C12 0.044(2) 0.037(2) 0.058(3) -0.0040(18) 0.001(2) 0.012(2)
C13 0.045(2) 0.044(2) 0.0216(17) 0.0137(17) 0.0070(16) 0.0071(16)
C14 0.042(2) 0.036(2) 0.0290(19) 0.0125(17) 0.0032(16) 0.0002(16)
C15 0.0222(16) 0.0289(17) 0.0158(14) -0.0024(13) 0.0084(12) -0.0026(13)
C16 0.036(2) 0.061(3) 0.0204(17) -0.0049(18) 0.0109(15) -0.0013(17)
C17 0.028(2) 0.064(3) 0.035(2) 0.0075(18) 0.0159(16) -0.0010(19)

loop_
_atom_type_symbol
_atom_type_description
_atom_type_scat_dispersion_real
_atom_type_scat_dispersion_imag
_atom_type_scat_source
C C 0.0033 0.0016 'International Tables Vol C Tables 4.2.6.8 and 6.1.1.4'
H H 0.0000 0.0000 'International Tables Vol C Tables 4.2.6.8 and 6.1.1.4'
Br Br -0.2901 2.4595 'International Tables Vol C Tables 4.2.6.8 and 6.1.1.4'
N N 0.0061 0.0033 'International Tables Vol C Tables 4.2.6.8 and 6.1.1.4'
O O 0.0106 0.0060 'International Tables Vol C Tables 4.2.6.8 and 6.1.1.4'

loop_
_geom_angle_atom_site_label_1
_geom_angle_atom_site_label_2
_geom_angle_atom_site_label_3
_geom_angle
C3 N1 C4 127.9(2)
C3 N1 H1C 116.1
C4 N1 H1C 116.1
C2 C1 Br1 110.3(2)
C2 C1 H1A 109.6
Br1 C1 H1A 109.6
C2 C1 H1B 109.6
Br1 C1 H1B 109.6
H1A C1 H1B 108.1
C1 C2 C3 111.8(3)
C1 C2 H2A 109.2
C3 C2 H2A 109.2
C1 C2 H2B 109.2
C3 C2 H2B 109.2
H2A C2 H2B 107.9
O1 C3 N1 124.3(3)
O1 C3 C2 121.2(3)
N1 C3 C2 114.5(3)
C15 C4 C5 120.7(3)
C15 C4 N1 116.9(3)
C5 C4 N1 122.3(3)
C4 C5 C6 119.9(3)
C4 C5 H5 120.1
C6 C5 H5 120.1
C5 C6 C9 118.7(3)
C5 C6 C7 119.4(3)
C9 C6 C7 121.9(3)
C8 C7 C16 109.3(3)
C8 C7 C17 108.2(3)
C16 C7 C17 108.3(3)
C8 C7 C6 110.5(3)
C16 C7 C6 108.4(3)
C17 C7 C6 112.1(3)
C7 C8 H8A 109.5
C7 C8 H8B 109.5
H8A C8 H8B 109.5
C7 C8 H8C 109.5
H8A C8 H8C 109.5
H8B C8 H8C 109.5
C6 C9 C10 122.3(3)
C6 C9 H9 118.9
C10 C9 H9 118.9
C9 C10 C15 117.6(3)
C9 C10 C11 122.7(3)
C15 C10 C11 119.7(3)
C10 C11 C14 112.6(3)
C10 C11 C13 108.8(3)
C14 C11 C13 107.9(3)
C10 C11 C12 109.0(3)
C14 C11 C12 108.4(3)
C13 C11 C12 110.0(3)
C11 C12 H12A 109.5
C11 C12 H12B 109.5
H12A C12 H12B 109.5
C11 C12 H12C 109.5
H12A C12 H12C 109.5
H12B C12 H12C 109.5
C11 C13 H13A 109.5
C11 C13 H13B 109.5
H13A C13 H13B 109.5
C11 C13 H13C 109.5
H13A C13 H13C 109.5
H13B C13 H13C 109.5
C11 C14 H14A 109.5
C11 C14 H14B 109.5
H14A C14 H14B 109.5
C11 C14 H14C 109.5
H14A C14 H14C 109.5
H14B C14 H14C 109.5
C4 C15 C10 120.9(3)
C4 C15 H15 119.6
C10 C15 H15 119.6
C7 C16 H16A 109.5
C7 C16 H16B 109.5
H16A C16 H16B 109.5
C7 C16 H16C 109.5
H16A C16 H16C 109.5
H16B C16 H16C 109.5
C7 C17 H17A 109.5
C7 C17 H17B 109.5
H17A C17 H17B 109.5
C7 C17 H17C 109.5
H17A C17 H17C 109.5
H17B C17 H17C 109.5

loop_
_geom_bond_atom_site_label_1
_geom_bond_atom_site_label_2
_geom_bond_distance
Br1 C1 1.951(4)
N1 C3 1.350(4)
N1 C4 1.416(4)
N1 H1C 0.8800
O1 C3 1.226(4)
C1 C2 1.498(5)
C1 H1A 0.9900
C1 H1B 0.9900
C2 C3 1.515(4)
C2 H2A 0.9900
C2 H2B 0.9900
C4 C15 1.384(4)
C4 C5 1.391(4)
C5 C6 1.391(4)
C5 H5 0.9500
C6 C9 1.396(5)
C6 C7 1.534(4)
C7 C8 1.530(6)
C7 C16 1.530(5)
C7 C17 1.531(5)
C8 H8A 0.9800
C8 H8B 0.9800
C8 H8C 0.9800
C9 C10 1.396(5)
C9 H9 0.9500
C10 C15 1.397(4)
C10 C11 1.529(5)
C11 C14 1.531(5)
C11 C13 1.534(5)
C11 C12 1.538(5)
C12 H12A 0.9800
C12 H12B 0.9800
C12 H12C 0.9800
C13 H13A 0.9800
C13 H13B 0.9800
C13 H13C 0.9800
C14 H14A 0.9800
C14 H14B 0.9800
C14 H14C 0.9800
C15 H15 0.9500
C16 H16A 0.9800
C16 H16B 0.9800
C16 H16C 0.9800
C17 H17A 0.9800
C17 H17B 0.9800
C17 H17C 0.9800

loop_
_geom_hbond_atom_site_label_D
_geom_hbond_atom_site_label_H
_geom_hbond_atom_site_label_A
_geom_hbond_site_symmetry_A
_geom_hbond_distance_DH
_geom_hbond_distance_HA
_geom_hbond_distance_DA
_geom_hbond_angle_DHA
_geom_hbond_publ_flag
N1 H1C O1 4_566 0.88 2.01 2.889(3) 174.0 y
C5 H5 O1 . 0.95 2.41 2.931(4) 114.6 .

loop_
_geom_torsion_atom_site_label_1
_geom_torsion_atom_site_label_2
_geom_torsion_atom_site_label_3
_geom_torsion_atom_site_label_4
_geom_torsion
Br1 C1 C2 C3 -61.5(3)
C4 N1 C3 O1 -1.8(5)
C4 N1 C3 C2 178.0(3)
C1 C2 C3 O1 -48.6(4)
C1 C2 C3 N1 131.6(3)
C3 N1 C4 C15 -153.2(3)
C3 N1 C4 C5 29.4(5)
C15 C4 C5 C6 0.0(5)
N1 C4 C5 C6 177.3(3)
C4 C5 C6 C9 1.0(5)
C4 C5 C6 C7 179.7(3)
C5 C6 C7 C8 47.2(4)
C9 C6 C7 C8 -134.1(3)
C5 C6 C7 C16 -72.6(4)
C9 C6 C7 C16 106.1(4)
C5 C6 C7 C17 167.9(3)
C9 C6 C7 C17 -13.4(4)
C5 C6 C9 C10 -0.9(5)
C7 C6 C9 C10 -179.6(3)
C6 C9 C10 C15 -0.2(5)
C6 C9 C10 C11 -179.0(3)
C9 C10 C11 C14 0.3(4)
C15 C10 C11 C14 -178.5(3)
C9 C10 C11 C13 119.9(3)
C15 C10 C11 C13 -58.9(4)
C9 C10 C11 C12 -120.1(4)
C15 C10 C11 C12 61.1(4)
C5 C4 C15 C10 -1.2(5)
N1 C4 C15 C10 -178.6(3)
C9 C10 C15 C4 1.3(5)
C11 C10 C15 C4 -179.9(3)
